data_7041054
loop_
_publ_author_name
'Gil-Garc\'ia, Rub\'en'
'Ugalde, Mar\'ia'
'Busto, Natalia'
'Lozano, H\'ector J'
'Leal, Jos\'e M'
'P\'erez, Bego\~na'
'Madariaga, Gotzon'
'Insausti, Maite'
'Lezama, Luis'
'Sanz, Roberto'
'G\'omez-Sainz, Lidia M'
'Garc\'ia, Bego\~na'
'Garc\'ia-Tojal, Javier'

_publ_section_title
;
 Selectivity of a thiosemicarbazonatocopper(ii) complex towards duplex
 RNA. Relevant noncovalent interactions both in solid state and solution.
;
_journal_issue 46
_journal_name_full 'Dalton transactions (Cambridge, England : 2003)'
_journal_page_first 18704
_journal_page_last 18718
_journal_paper_doi 10.1039/c6dt02907h
_journal_volume 45
_journal_year 2016
_chemical_formula_moiety 'C11 H12 Cu N7 O S, Cl O4, 2(H2 O)'
_chemical_formula_sum 'C11 H16 Cl Cu N7 O7 S'
_chemical_formula_weight 489.36
_space_group_IT_number 2
_symmetry_cell_setting triclinic
_symmetry_space_group_name_Hall '-P 1'
_symmetry_space_group_name_H-M 'P -1'
_atom_sites_solution_hydrogens mixed
_audit_creation_date 2015-05-05T17:59:20-00:00
_audit_creation_method 'WinGX routine CIF_UPDATE'
_audit_update_record
;
2016-06-06 deposited with the CCDC.
2016-10-26 downloaded from the CCDC.
;
_cell_angle_alpha 98.38(6)
_cell_angle_beta 104.31(4)
_cell_angle_gamma 99.69(6)
_cell_formula_units_Z 2
_cell_length_a 7.164(2)
_cell_length_b 11.561(7)
_cell_length_c 12.416(4)
_cell_measurement_temperature 293(2)
_cell_volume 963.1(8)
_computing_cell_refinement 'CELL (Stoe & Cie, 1998b)'
_computing_data_collection 'EXPOSE (Stoe & Cie, 1998a)'
_computing_data_reduction 'INTEGRATE (Stoe & Cie, 1998c)'
_computing_molecular_graphics 'Mercury (Macrae et al., 2006)'
_computing_publication_material 'WinGX (Farrugia, 1999)'
_computing_structure_refinement 'SHELXL-2014/7 (Sheldrick, 2014)'
_computing_structure_solution 'SIR97 (Altomare et al., 1999)'
_diffrn_ambient_temperature 293(2)
_diffrn_measured_fraction_theta_full 0.937
_diffrn_measured_fraction_theta_max 0.906
_diffrn_measurement_device_type 'Stoe IPDS I'
_diffrn_radiation_type MoK\a
_diffrn_radiation_wavelength 0.71073
_diffrn_reflns_av_R_equivalents 0.1217
_diffrn_reflns_Laue_measured_fraction_full 0.937
_diffrn_reflns_Laue_measured_fraction_max 0.906
_diffrn_reflns_limit_h_max 8
_diffrn_reflns_limit_h_min -8
_diffrn_reflns_limit_k_max 14
_diffrn_reflns_limit_k_min -14
_diffrn_reflns_limit_l_max 15
_diffrn_reflns_limit_l_min -15
_diffrn_reflns_number 7311
_diffrn_reflns_point_group_measured_fraction_full 0.937
_diffrn_reflns_point_group_measured_fraction_max 0.906
_diffrn_reflns_theta_full 25.24
_diffrn_reflns_theta_max 25.966
_diffrn_reflns_theta_min 2.251
_exptl_absorpt_coefficient_mu 1.431
_exptl_absorpt_correction_T_max 0.906
_exptl_absorpt_correction_T_min 0.804
_exptl_absorpt_correction_type gaussian
_exptl_absorpt_process_details
;
        a grid of  8 x  8 x  8 =   512 sampling points was used
;
_exptl_crystal_colour 'dark green'
_exptl_crystal_density_diffrn 1.687
_exptl_crystal_description prism
_exptl_crystal_F_000 498
_exptl_crystal_size_max 0.20
_exptl_crystal_size_mid 0.10
_exptl_crystal_size_min 0.09
_refine_diff_density_max 0.766
_refine_diff_density_min -0.75
_refine_diff_density_rms 0.104
_refine_ls_extinction_method none
_refine_ls_goodness_of_fit_ref 0.747
_refine_ls_hydrogen_treatment mixed
_refine_ls_matrix_type full
_refine_ls_number_parameters 263
_refine_ls_number_reflns 3432
_refine_ls_number_restraints 8
_refine_ls_restrained_S_all 0.747
_refine_ls_R_factor_all 0.1752
_refine_ls_R_factor_gt 0.0571
_refine_ls_shift/su_max 0
_refine_ls_shift/su_mean 0
_refine_ls_structure_factor_coef Fsqd
_refine_ls_weighting_details 'w=1/[\s^2^(Fo^2^)+(0.0653P)^2^] where P=(Fo^2^+2Fc^2^)/3'
_refine_ls_weighting_scheme calc
_refine_ls_wR_factor_ref 0.1524
_reflns_number_gt 1202
_reflns_number_total 3432
_reflns_threshold_expression 'I > 2\s(I)'
_cod_data_source_file c6dt02907h2.cif
_cod_data_source_block comp4
_cod_depositor_comments 'Adding full bibliography for 7041051--7041054.cif.'
_cod_database_code 7041054

loop_
_space_group_symop_operation_xyz
'x, y, z'
'-x, -y, -z'

loop_
_atom_site_label
_atom_site_fract_x
_atom_site_fract_y
_atom_site_fract_z
_atom_site_U_iso_or_equiv
_atom_site_adp_type
_atom_site_calc_flag
_atom_site_occupancy
_atom_site_type_symbol
Cu1 0.86889(15) 0.03837(9) 0.15175(8) 0.0384(4) Uani d 1 Cu
S1 0.9524(3) -0.13950(19) 0.16529(16) 0.0446(6) Uani d 1 S
Cl1 0.2131(5) 0.5572(2) 0.2611(2) 0.0808(9) Uani d 1 Cl
N2 0.7651(9) -0.0296(5) -0.0095(5) 0.0325(16) Uani d 1 N
N13 0.9796(10) 0.1138(5) 0.3130(5) 0.0349(17) Uani d 1 N
C7 0.8695(11) -0.1978(7) 0.0220(7) 0.037(2) Uani d 1 C
C6 0.6776(11) 0.0349(7) -0.0728(7) 0.042(2) Uani d 1 C
H6 0.6235 0.0087 -0.1506 0.05 Uiso calc 1 H
O12 0.6739(9) 0.0303(5) 0.3168(4) 0.0564(17) Uani d 1 O
C5 0.6691(11) 0.1515(7) -0.0144(7) 0.034(2) Uani d 1 C
N1 0.7473(9) 0.1734(5) 0.0992(5) 0.0356(17) Uani d 1 N
C1 0.7419(13) 0.2785(8) 0.1572(7) 0.052(2) Uani d 1 C
H1 0.7951 0.2951 0.2355 0.062 Uiso calc 1 H
C12 0.8427(14) 0.0886(8) 0.3700(7) 0.048(2) Uani d 1 C
N4 0.8863(10) -0.3096(5) -0.0123(6) 0.050(2) Uani d 1 N
H41 0.8451 -0.3421 -0.0831 0.06 Uiso calc 1 H
H42 0.9383 -0.3491 0.0365 0.06 Uiso calc 1 H
N3 0.7875(9) -0.1408(6) -0.0575(5) 0.0402(18) Uani d 1 N
C16 1.0769(15) 0.1925(8) 0.5418(7) 0.056(3) Uani d 1 C
H16 1.1054 0.2211 0.6193 0.067 Uiso calc 1 H
N11 0.8942(10) 0.1265(6) 0.4835(5) 0.0509(19) Uani d 1 N
H11 0.8093 0.1085 0.52 0.061 Uiso calc 1 H
C14 1.1639(12) 0.1760(6) 0.3702(6) 0.036(2) Uani d 1 C
C15 1.2136(14) 0.2163(7) 0.4893(6) 0.050(2) Uani d 1 C
H15 1.3401 0.2586 0.5294 0.06 Uiso calc 1 H
C4 0.5835(12) 0.2337(7) -0.0705(7) 0.047(2) Uani d 1 C
H4 0.5261 0.2149 -0.1484 0.056 Uiso calc 1 H
O1 0.1010(12) 0.5544(7) 0.1472(6) 0.111(3) Uani d 1 O
O2 0.2300(18) 0.4476(8) 0.2729(10) 0.205(6) Uani d 1 O
O3 0.107(3) 0.5969(15) 0.3336(10) 0.261(8) Uani d 1 O
O4 0.3821(18) 0.6449(10) 0.2954(9) 0.213(7) Uani d 1 O
C2 0.6604(15) 0.3642(9) 0.1061(10) 0.067(3) Uani d 1 C
H2 0.6573 0.4357 0.1503 0.081 Uiso calc 1 H
C3 0.5851(14) 0.3439(8) -0.0084(10) 0.061(3) Uani d 1 C
H3 0.536 0.4023 -0.0441 0.073 Uiso calc 1 H
O6W 0.6287(10) 0.0978(6) 0.6101(5) 0.079(2) Uani d 1 O
H6W1 0.653(15) 0.163(4) 0.657(7) 0.118 Uiso d 1 H
H6W2 0.542(13) 0.049(6) 0.626(8) 0.118 Uiso d 1 H
N14 1.2929(11) 0.1977(6) 0.3130(5) 0.052(2) Uani d 1 N
H141 1.2596 0.1726 0.2408 0.063 Uiso calc 1 H
H142 1.4108 0.237 0.3477 0.063 Uiso calc 1 H
O5W 0.6755(11) 0.3715(8) 0.4207(7) 0.141(4) Uani d 1 O
H5W2 0.7863 0.4099 0.4698 0.212 Uiso d 1 H
H5W1 0.621(6) 0.426(3) 0.396(8) 0.212 Uiso d 1 H

loop_
_atom_site_aniso_label
_atom_site_aniso_U_11
_atom_site_aniso_U_22
_atom_site_aniso_U_33
_atom_site_aniso_U_12
_atom_site_aniso_U_13
_atom_site_aniso_U_23
Cu1 0.0302(7) 0.0465(7) 0.0313(5) 0.0046(5) 0.0062(4) -0.0064(4)
S1 0.0399(15) 0.0523(14) 0.0367(12) 0.0062(11) 0.0096(10) -0.0008(10)
Cl1 0.109(3) 0.0558(18) 0.0645(18) 0.0036(17) 0.0233(17) -0.0128(14)
N2 0.020(4) 0.038(4) 0.036(4) 0.002(3) 0.008(3) -0.001(3)
N13 0.031(5) 0.041(4) 0.029(4) 0.006(3) 0.006(3) 0.001(3)
C7 0.018(5) 0.044(5) 0.046(5) 0.002(4) 0.014(4) 0.000(4)
C6 0.021(6) 0.063(6) 0.038(5) 0.010(4) 0.008(4) -0.003(4)
O12 0.033(4) 0.081(4) 0.045(3) -0.003(3) 0.014(3) -0.011(3)
C5 0.025(6) 0.034(5) 0.046(5) 0.012(4) 0.013(4) 0.007(4)
N1 0.024(4) 0.037(4) 0.047(4) 0.013(3) 0.012(3) 0.002(3)
C1 0.037(6) 0.051(6) 0.057(6) 0.008(5) 0.006(4) -0.006(5)
C12 0.036(7) 0.062(6) 0.045(5) 0.018(5) 0.013(5) -0.003(5)
N4 0.046(5) 0.038(4) 0.063(5) 0.014(3) 0.012(4) -0.003(3)
N3 0.031(5) 0.042(4) 0.043(4) 0.008(3) 0.010(3) -0.005(3)
C16 0.061(8) 0.069(6) 0.023(5) 0.004(5) 0.002(5) -0.007(4)
N11 0.045(5) 0.072(5) 0.038(4) 0.013(4) 0.022(4) 0.000(4)
C14 0.031(6) 0.042(5) 0.038(5) 0.017(4) 0.014(4) 0.001(4)
C15 0.043(6) 0.071(6) 0.023(4) 0.000(5) 0.000(4) -0.007(4)
C4 0.033(6) 0.049(6) 0.061(6) 0.005(4) 0.019(4) 0.013(5)
O1 0.121(7) 0.108(6) 0.068(5) 0.005(5) -0.016(5) -0.002(4)
O2 0.245(14) 0.076(7) 0.225(12) 0.046(7) -0.075(9) 0.037(7)
O3 0.33(2) 0.35(2) 0.130(10) 0.102(17) 0.126(12) -0.007(11)
O4 0.181(11) 0.168(10) 0.170(10) -0.105(9) -0.078(9) 0.041(8)
C2 0.067(8) 0.052(7) 0.088(8) 0.029(6) 0.030(6) -0.001(6)
C3 0.050(7) 0.048(6) 0.103(9) 0.025(5) 0.040(6) 0.023(6)
O6W 0.062(6) 0.089(5) 0.072(4) -0.015(4) 0.037(4) -0.021(4)
N14 0.043(5) 0.058(5) 0.044(4) 0.006(4) 0.007(4) -0.009(3)
O5W 0.086(7) 0.203(10) 0.094(6) -0.018(6) 0.021(5) -0.037(6)

loop_
_atom_type_symbol
_atom_type_description
_atom_type_scat_dispersion_real
_atom_type_scat_dispersion_imag
_atom_type_scat_source
C C 0.0033 0.0016 'International Tables Vol C Tables 4.2.6.8 and 6.1.1.4'
H H 0 0 'International Tables Vol C Tables 4.2.6.8 and 6.1.1.4'
N N 0.0061 0.0033 'International Tables Vol C Tables 4.2.6.8 and 6.1.1.4'
O O 0.0106 0.006 'International Tables Vol C Tables 4.2.6.8 and 6.1.1.4'
S S 0.1246 0.1234 'International Tables Vol C Tables 4.2.6.8 and 6.1.1.4'
Cl Cl 0.1484 0.1585 'International Tables Vol C Tables 4.2.6.8 and 6.1.1.4'
Cu Cu 0.3201 1.2651 'International Tables Vol C Tables 4.2.6.8 and 6.1.1.4'

loop_
_geom_angle_atom_site_label_1
_geom_angle_atom_site_label_2
_geom_angle_atom_site_label_3
_geom_angle
N2 Cu1 N13 177.4(3)
N2 Cu1 N1 80.7(3)
N13 Cu1 N1 97.7(3)
N2 Cu1 S1 84.7(2)
N13 Cu1 S1 97.07(19)
N1 Cu1 S1 164.76(18)
C7 S1 Cu1 95.4(3)
O2 Cl1 O4 117.6(8)
O2 Cl1 O3 107.7(10)
O4 Cl1 O3 101.7(9)
O2 Cl1 O1 109.2(6)
O4 Cl1 O1 112.2(6)
O3 Cl1 O1 107.8(8)
C6 N2 N3 119.9(6)
C6 N2 Cu1 117.1(5)
N3 N2 Cu1 123.0(6)
C14 N13 C12 120.0(7)
C14 N13 Cu1 130.0(6)
C12 N13 Cu1 109.8(5)
N4 C7 N3 117.4(7)
N4 C7 S1 117.3(7)
N3 C7 S1 125.3(6)
N2 C6 C5 115.4(7)
N2 C6 H6 122.3
C5 C6 H6 122.3
N1 C5 C4 122.4(7)
N1 C5 C6 114.7(7)
C4 C5 C6 122.9(8)
C1 N1 C5 117.3(7)
C1 N1 Cu1 130.5(6)
C5 N1 Cu1 112.1(5)
N1 C1 C2 122.9(8)
N1 C1 H1 118.6
C2 C1 H1 118.6
O12 C12 N11 121.5(9)
O12 C12 N13 119.5(7)
N11 C12 N13 119.0(8)
C7 N4 H41 120
C7 N4 H42 120
H41 N4 H42 120
C7 N3 N2 111.3(6)
C15 C16 N11 120.6(7)
C15 C16 H16 119.7
N11 C16 H16 119.7
C12 N11 C16 121.8(8)
C12 N11 H11 119.1
C16 N11 H11 119.1
N14 C14 N13 118.5(7)
N14 C14 C15 121.5(8)
N13 C14 C15 120.0(8)
C16 C15 C14 118.6(8)
C16 C15 H15 120.7
C14 C15 H15 120.7
C3 C4 C5 119.0(8)
C3 C4 H4 120.5
C5 C4 H4 120.5
C3 C2 C1 120.1(8)
C3 C2 H2 119.9
C1 C2 H2 119.9
C2 C3 C4 118.1(9)
C2 C3 H3 121
C4 C3 H3 121
H6W1 O6W H6W2 108(9)
C14 N14 H141 120
C14 N14 H142 120
H141 N14 H142 120
H5W2 O5W H5W1 104.7

loop_
_geom_bond_atom_site_label_1
_geom_bond_atom_site_label_2
_geom_bond_distance
Cu1 N2 1.946(6)
Cu1 N13 1.967(6)
Cu1 N1 2.023(6)
Cu1 S1 2.254(3)
S1 C7 1.722(8)
Cl1 O2 1.319(8)
Cl1 O4 1.371(9)
Cl1 O3 1.388(12)
Cl1 O1 1.437(7)
N2 C6 1.284(9)
N2 N3 1.388(8)
N13 C14 1.354(9)
N13 C12 1.361(10)
C7 N4 1.335(9)
C7 N3 1.337(9)
C6 C5 1.454(10)
C6 H6 0.93
O12 C12 1.246(9)
C5 N1 1.351(9)
C5 C4 1.393(11)
N1 C1 1.332(9)
C1 C2 1.385(12)
C1 H1 0.93
C12 N11 1.351(9)
N4 H41 0.86
N4 H42 0.86
C16 C15 1.318(11)
C16 N11 1.361(10)
C16 H16 0.93
N11 H11 0.86
C14 N14 1.311(9)
C14 C15 1.419(10)
C15 H15 0.93
C4 C3 1.386(11)
C4 H4 0.93
C2 C3 1.360(12)
C2 H2 0.93
C3 H3 0.93
O6W H6W1 0.85(7)
O6W H6W2 0.85(8)
N14 H141 0.86
N14 H142 0.86
O5W H5W2 0.8731
O5W H5W1 0.85(5)

loop_
_geom_hbond_atom_site_label_D
_geom_hbond_atom_site_label_H
_geom_hbond_atom_site_label_A
_geom_hbond_distance_DH
_geom_hbond_distance_HA
_geom_hbond_distance_DA
_geom_hbond_angle_DHA
_geom_hbond_site_symmetry_A
N11 H11 O6W 0.86 1.91 2.759(9) 170 .
N14 H141 N3 0.86 2.18 3.032(9) 169 2_755
N4 H42 O1 0.86 2.14 2.996(10) 172 1_645
O6W H6W1 O4 0.85(7) 2.29(6) 3.056(16) 151(10) 2_666
O6W H6W2 O12 0.85(8) 2.00(9) 2.829(9) 166(9) 2_656
O5W H5W2 O3 0.87 2.39 3.000(16) 127 2_666
N14 H142 O5W 0.86 2.14 2.981(10) 166 1_655
N4 H41 O1 0.86 2.59 3.100(10) 119 2_655
N4 H41 O2 0.86 2.38 3.229(13) 171 2_655
C6 H6 O12 0.93 2.5 3.318(10) 147 2_655
C15 H15 O4 0.93 2.52 3.386(12) 156 2_766

loop_
_geom_torsion_atom_site_label_1
_geom_torsion_atom_site_label_2
_geom_torsion_atom_site_label_3
_geom_torsion_atom_site_label_4
_geom_torsion
Cu1 S1 C7 N4 -178.8(5)
Cu1 S1 C7 N3 0.3(7)
N3 N2 C6 C5 -177.7(6)
Cu1 N2 C6 C5 0.3(9)
N2 C6 C5 N1 -2.7(10)
N2 C6 C5 C4 178.6(8)
C4 C5 N1 C1 -0.7(11)
C6 C5 N1 C1 -179.4(7)
C4 C5 N1 Cu1 -177.7(6)
C6 C5 N1 Cu1 3.7(8)
C5 N1 C1 C2 0.1(12)
Cu1 N1 C1 C2 176.4(7)
C14 N13 C12 O12 -179.3(7)
Cu1 N13 C12 O12 -3.2(10)
C14 N13 C12 N11 0.0(11)
Cu1 N13 C12 N11 176.1(6)
N4 C7 N3 N2 175.3(6)
S1 C7 N3 N2 -3.9(9)
C6 N2 N3 C7 -175.8(7)
Cu1 N2 N3 C7 6.4(8)
O12 C12 N11 C16 -178.5(8)
N13 C12 N11 C16 2.2(12)
C15 C16 N11 C12 -3.6(13)
C12 N13 C14 N14 179.3(7)
Cu1 N13 C14 N14 4.1(11)
C12 N13 C14 C15 -0.9(11)
Cu1 N13 C14 C15 -176.1(6)
N11 C16 C15 C14 2.6(13)
N14 C14 C15 C16 179.4(8)
N13 C14 C15 C16 -0.4(12)
N1 C5 C4 C3 2.6(12)
C6 C5 C4 C3 -178.8(8)
N1 C1 C2 C3 -1.4(14)
C1 C2 C3 C4 3.3(14)
C5 C4 C3 C2 -3.8(13)
